data_7720590
loop_
_publ_author_name
'Ramteke, Prajakta Mohan'
'Plech&#xe1;&#x10d;ek, Tom&#xe1;&#x161;'
'Kloda, Matou&#x161;'
'Rohl&#xed;&#x10d;ek, Jan'
'Vykydalov&#xe1;, Anna'
'Mel&#xe1;nov&#xe1;, Kl&#xe1;ra'
'Bavol, Dmytro'
'&#x160;koch, Karel'
'Taddei, Marco'
'Demel, Jan'
'Hynek, Jan'

_publ_section_title
;
 Proton-conducting coordination polymers formed from bipyridine
 phosphonate ligands.
;
_journal_issue 14
_journal_name_full 'Dalton transactions (Cambridge, England : 2003)'
_journal_page_first 5622
_journal_page_last 5634
_journal_paper_doi 10.1039/d5dt02997j
_journal_volume 55
_journal_year 2026
_chemical_formula_moiety 'C5 H5 Mg N O4 P'
_chemical_formula_sum 'C5 H5 Mg N O4 P'
_chemical_formula_weight 198.38
_chemical_name_systematic catena-(\m-4,4?-bipyridine-3,3?-diphosphonato)-aqua-magnesium(ii)
_space_group_crystal_system monoclinic
_space_group_IT_number 12
_space_group_name_Hall '-C 2y'
_space_group_name_H-M_alt 'C 1 2/m 1'
_atom_sites_solution_hydrogens mixed
_atom_sites_solution_primary direct
_audit_creation_date 2025-10-20
_audit_creation_method
;
Olex2 1.5-ac7-014
(compiled 2025.02.27 svn.r6f4c0eaf for Rigaku Oxford Diffraction, GUI svn.r7171)
;
_audit_update_record
;
2025-10-31 deposited with the CCDC.	2026-03-06 downloaded from the CCDC.
;
_cell_angle_alpha 90
_cell_angle_beta 109.325(8)
_cell_angle_gamma 90
_cell_formula_units_Z 4
_cell_length_a 8.3136(6)
_cell_length_b 6.5320(4)
_cell_length_c 13.3665(9)
_cell_measurement_reflns_used 1259
_cell_measurement_temperature 100.00(10)
_cell_measurement_theta_max 73.8190
_cell_measurement_theta_min 3.4840
_cell_volume 684.96(9)
_computing_cell_refinement 'CrysAlisPro 1.171.42.62a (Rigaku OD, 2022)'
_computing_data_collection 'CrysAlisPro 1.171.42.62a (Rigaku OD, 2022)'
_computing_data_reduction 'CrysAlisPro 1.171.42.62a (Rigaku OD, 2022)'
_computing_molecular_graphics 'Olex2 1.5-ac7-014 (Dolomanov et al., 2009)'
_computing_publication_material 'Olex2 1.5-ac7-014 (Dolomanov et al., 2009)'
_computing_structure_refinement 'SHELXL 2018/3 (Sheldrick, 2015)'
_computing_structure_solution 'SHELXS  (Sheldrick, 2008)'
_diffrn_ambient_environment N~2~
_diffrn_ambient_temperature 100.00(10)
_diffrn_detector 'Hybrid Pixel Array Detector'
_diffrn_detector_area_resol_mean 10.0000
_diffrn_detector_type HyPix
_diffrn_measured_fraction_theta_full 0.991
_diffrn_measured_fraction_theta_max 0.990
_diffrn_measurement_details
;
List of Runs (angles in degrees, time in seconds):

  # Type    Start    End  Width  t~exp~   \w     \q     \k     \f   Frames
#--------------------------------------------------------------------------
  1  \w     -9.00  16.00   0.50   20.30    --  -49.55  19.00 -30.00   50
  2  \w   -115.00 -80.00   0.50   20.30    --  -49.55-125.00 -30.00   70
  3  \w    -28.00  22.00   0.50   20.30    --  -49.55  38.00-120.00  100
  4  \w     52.00 108.00   0.50   20.30    --   49.55  38.00  90.00  112
  5  \w     88.00 116.00   0.50   20.30    --   49.55  77.00  90.00   56
  6  \w    -61.00 -30.00   0.50   81.19    --  -90.00  57.00 -30.00   62
  7  \w    -59.00 -25.00   0.50   81.19    --  -90.00  57.00 -90.00   68
  8  \w    -64.00 -21.00   0.50   81.19    --  -90.00  57.00 -60.00   86
  9  \w   -160.00 -83.00   0.50   81.19    --  -90.00 -19.00  60.00  154
 10  \w   -129.00-103.00   0.50   81.19    --  -90.00 -99.00  60.00   52
 11  \w    -66.00 -41.00   0.50   81.19    --  -90.00  57.00-180.00   50
 12  \w    -63.00 -29.00   0.50   81.19    --  -90.00  57.00-120.00   68
 13  \w    -86.00 -44.00   0.50   81.19    --  -90.00 125.00-120.00   84
 14  \w     41.00  66.00   0.50   81.19    --  107.39 -57.00  60.00   50
 15  \w    111.00 178.00   0.50   81.19    --  107.39  19.00 150.00  134
 16  \w    141.00 176.00   0.50   81.19    --  107.39 125.00 -30.00   70
 17  \w     92.00 127.00   0.50   81.19    --  107.39 125.00 -30.00   70
 18  \w     38.00  65.00   0.50   81.19    --  107.39 -57.00  90.00   54
;
_diffrn_measurement_device 'four-circle diffractometer'
_diffrn_measurement_device_type 'XtaLAB Synergy, Dualflex, HyPix'
_diffrn_measurement_method '\w scans'
_diffrn_orient_matrix_type 'CrysAlisPro convention (1999,Acta A55,543-557)'
_diffrn_orient_matrix_UB_11 0.1866452000
_diffrn_orient_matrix_UB_12 -0.0294843000
_diffrn_orient_matrix_UB_13 0.0056002000
_diffrn_orient_matrix_UB_21 0.0609563000
_diffrn_orient_matrix_UB_22 0.1039379000
_diffrn_orient_matrix_UB_23 0.1095891000
_diffrn_orient_matrix_UB_31 0.0042249000
_diffrn_orient_matrix_UB_32 -0.2096966000
_diffrn_orient_matrix_UB_33 0.0536126000
_diffrn_radiation_monochromator mirror
_diffrn_radiation_probe x-ray
_diffrn_radiation_type 'Cu K\a'
_diffrn_radiation_wavelength 1.54184
_diffrn_reflns_av_R_equivalents 0.0212
_diffrn_reflns_av_unetI/netI 0.0260
_diffrn_reflns_Laue_measured_fraction_full 0.991
_diffrn_reflns_Laue_measured_fraction_max 0.990
_diffrn_reflns_limit_h_max 10
_diffrn_reflns_limit_h_min -9
_diffrn_reflns_limit_k_max 3
_diffrn_reflns_limit_k_min -7
_diffrn_reflns_limit_l_max 16
_diffrn_reflns_limit_l_min -15
_diffrn_reflns_number 1761
_diffrn_reflns_point_group_measured_fraction_full 0.991
_diffrn_reflns_point_group_measured_fraction_max 0.990
_diffrn_reflns_theta_full 67.684
_diffrn_reflns_theta_max 68.160
_diffrn_reflns_theta_min 3.504
_diffrn_source 'micro-focus sealed X-ray tube'
_diffrn_source_type 'PhotonJet (Cu) X-ray Source'
_exptl_absorpt_coefficient_mu 4.282
_exptl_absorpt_correction_T_max 0.977
_exptl_absorpt_correction_T_min 0.833
_exptl_absorpt_correction_type gaussian
_exptl_absorpt_process_details
;
CrysAlisPro 1.171.42.62a (Rigaku Oxford Diffraction, 2022)
Numerical absorption correction based on gaussian integration over
a multifaceted crystal model
Empirical absorption correction using spherical harmonics,
implemented in SCALE3 ABSPACK scaling algorithm.
;
_exptl_crystal_colour colourless
_exptl_crystal_colour_primary colourless
_exptl_crystal_density_diffrn 1.924
_exptl_crystal_description plate
_exptl_crystal_F_000 404
_exptl_crystal_size_max 0.065
_exptl_crystal_size_mid 0.053
_exptl_crystal_size_min 0.017
_refine_diff_density_max 0.790
_refine_diff_density_min -0.412
_refine_diff_density_rms 0.085
_refine_ls_extinction_method none
_refine_ls_goodness_of_fit_ref 1.097
_refine_ls_hydrogen_treatment constr
_refine_ls_matrix_type full
_refine_ls_number_parameters 71
_refine_ls_number_reflns 681
_refine_ls_number_restraints 0
_refine_ls_restrained_S_all 1.097
_refine_ls_R_factor_all 0.0381
_refine_ls_R_factor_gt 0.0346
_refine_ls_shift/su_max 0.000
_refine_ls_shift/su_mean 0.000
_refine_ls_structure_factor_coef Fsqd
_refine_ls_weighting_details 'w=1/[\s^2^(Fo^2^)+(0.0665P)^2^+0.7636P] where P=(Fo^2^+2Fc^2^)/3'
_refine_ls_weighting_scheme calc
_refine_ls_wR_factor_gt 0.0986
_refine_ls_wR_factor_ref 0.1009
_reflns_Friedel_coverage 0.000
_reflns_number_gt 604
_reflns_number_total 681
_reflns_threshold_expression 'I > 2\s(I)'
_cod_data_source_file d5dt02997j2.cif
_cod_data_source_block ppciimg5_nontwin
_cod_depositor_comments 'Adding full bibliography for 7720590--7720593.cif.'
_cod_database_code 7720590
_shelx_shelxl_version_number 2018/3
_chemical_oxdiff_formula 'Mg P O4 C5 H5 N'
_shelx_space_group_comment
;
The symmetry employed for this shelxl refinement is uniquely defined
by the following loop, which should always be used as a source of
symmetry information in preference to the above space-group names.
They are only intended as comments.
;
_olex2_refinement_description
;
1. Fixed Uiso
 At 1.2 times of:
  All C(H) groups
 At 1.5 times of:
  All O(H,H) groups
2. Others
 Fixed Sof: H3A(0.5) H3B(0.5)
3.a Rotating group:
 O3(H3A,H3B)
3.b Aromatic/amide H refined with riding coordinates:
 C4(H4), C2(H2), C5(H5)
;
_olex2_submission_special_instructions 'No special instructions were received'
_oxdiff_exptl_absorpt_empirical_details
;
Empirical correction (ABSPACK) includes:
- Absorption correction using spherical harmonics
- Frame scaling
;
_oxdiff_exptl_absorpt_empirical_full_max 3.751
_oxdiff_exptl_absorpt_empirical_full_min 0.787

loop_
_space_group_symop_operation_xyz
'x, y, z'
'-x, y, -z'
'x+1/2, y+1/2, z'
'-x+1/2, y+1/2, -z'
'-x, -y, -z'
'x, -y, z'
'-x+1/2, -y+1/2, -z'
'x+1/2, -y+1/2, z'

loop_
_atom_site_label
_atom_site_type_symbol
_atom_site_fract_x
_atom_site_fract_y
_atom_site_fract_z
_atom_site_U_iso_or_equiv
_atom_site_adp_type
_atom_site_occupancy
_atom_site_site_symmetry_order
_atom_site_calc_flag
_atom_site_refinement_flags_posn
_atom_site_refinement_flags_adp
_atom_site_refinement_flags_occupancy
_atom_site_disorder_assembly
_atom_site_disorder_group
P1 P 0.78155(9) 0.000000 0.12708(6) 0.0140(3) Uani 1 2 d S T P . .
Mg1 Mg 1.15736(12) 0.000000 0.10598(7) 0.0145(3) Uani 1 2 d S T P . .
O3 O 1.4197(3) 0.000000 0.1704(2) 0.0245(6) Uani 1 2 d S T P . .
H3A H 1.462457 0.084240 0.135253 0.037 Uiso 0.5 1 d R U P . .
H3B H 1.459257 -0.119530 0.161093 0.037 Uiso 0.5 1 d R U P . .
C4 C 1.1927(4) 0.000000 0.4533(3) 0.0209(7) Uani 1 2 d S T P . .
H4 H 1.282927 0.000000 0.519250 0.025 Uiso 1 2 calc R U P . .
C2 C 0.8981(4) 0.000000 0.3504(2) 0.0188(7) Uani 1 2 d S T P . .
H2 H 0.780916 0.000000 0.344206 0.023 Uiso 1 2 calc R U P . .
C3 C 1.0225(4) 0.000000 0.4506(2) 0.0188(7) Uani 1 2 d S T P . .
C5 C 1.2285(4) 0.000000 0.3592(3) 0.0201(7) Uani 1 2 d S T P . .
H5 H 1.344683 0.000000 0.363119 0.024 Uiso 1 2 calc R U P . .
N1 N 1.1089(3) 0.000000 0.2629(2) 0.0166(6) Uani 1 2 d S T P . .
C1 C 0.9450(4) 0.000000 0.2590(2) 0.0165(7) Uani 1 2 d S T P . .
O1 O 0.8881(2) 0.000000 0.05393(16) 0.0167(5) Uani 1 2 d S T P . .
O2 O 0.67586(18) 0.1908(2) 0.12067(11) 0.0179(4) Uani 1 1 d . . . . .

loop_
_atom_site_aniso_label
_atom_site_aniso_U_11
_atom_site_aniso_U_22
_atom_site_aniso_U_33
_atom_site_aniso_U_23
_atom_site_aniso_U_13
_atom_site_aniso_U_12
P1 0.0144(5) 0.0157(5) 0.0137(4) 0.000 0.0071(3) 0.000
Mg1 0.0145(6) 0.0161(6) 0.0149(6) 0.000 0.0074(4) 0.000
O3 0.0173(11) 0.0240(13) 0.0342(13) 0.000 0.0112(10) 0.000
C4 0.0206(16) 0.0258(18) 0.0161(15) 0.000 0.0059(13) 0.000
C2 0.0192(16) 0.0218(16) 0.0181(15) 0.000 0.0098(13) 0.000
C3 0.0258(17) 0.0169(16) 0.0163(16) 0.000 0.0104(14) 0.000
C5 0.0171(15) 0.0239(17) 0.0206(16) 0.000 0.0077(13) 0.000
N1 0.0177(13) 0.0164(13) 0.0173(13) 0.000 0.0080(10) 0.000
C1 0.0192(15) 0.0157(15) 0.0163(15) 0.000 0.0082(12) 0.000
O1 0.0134(10) 0.0232(12) 0.0149(10) 0.000 0.0064(8) 0.000
O2 0.0212(8) 0.0160(9) 0.0191(8) 0.0000(6) 0.0101(6) 0.0026(6)

loop_
_atom_type_symbol
_atom_type_description
_atom_type_scat_dispersion_real
_atom_type_scat_dispersion_imag
_atom_type_scat_source
C C 0.0181 0.0091 'International Tables Vol C Tables 4.2.6.8 and 6.1.1.4'
H H 0.0000 0.0000 'International Tables Vol C Tables 4.2.6.8 and 6.1.1.4'
Mg Mg 0.1719 0.1771 'International Tables Vol C Tables 4.2.6.8 and 6.1.1.4'
N N 0.0311 0.0180 'International Tables Vol C Tables 4.2.6.8 and 6.1.1.4'
O O 0.0492 0.0322 'International Tables Vol C Tables 4.2.6.8 and 6.1.1.4'
P P 0.2955 0.4335 'International Tables Vol C Tables 4.2.6.8 and 6.1.1.4'

loop_
_exptl_crystal_face_index_h
_exptl_crystal_face_index_k
_exptl_crystal_face_index_l
_exptl_crystal_face_perp_dist
1 0 -1 0.0321
1 -1 0 0.0351
0 0 -1 0.0019
0 0 1 0.0155
-3 -3 -3 0.0205
5 0 0 0.0349
0 3 6 0.0326
0 -3 -6 0.0192
-3 -3 4 0.0214
0 -4 4 0.0278
3 3 -4 0.0240
-1 4 -4 0.0210
-5 0 3 0.0240
-4 2 0 0.0189

loop_
_geom_angle_atom_site_label_1
_geom_angle_atom_site_label_2
_geom_angle_atom_site_label_3
_geom_angle
_geom_angle_site_symmetry_1
_geom_angle_site_symmetry_3
_geom_angle_publ_flag
O1 P1 C1 102.35(13) . . ?
O2 P1 C1 106.63(8) 6 . ?
O2 P1 C1 106.63(8) . . ?
O2 P1 O1 114.52(7) 6 . ?
O2 P1 O1 114.52(7) . . ?
O2 P1 O2 111.14(12) . 6 ?
O3 Mg1 Mg1 145.31(9) . 5_755 ?
O3 Mg1 N1 95.80(10) . . ?
O3 Mg1 O1 174.92(10) . . ?
N1 Mg1 Mg1 118.88(8) . 5_755 ?
O1 Mg1 Mg1 39.77(6) . 5_755 ?
O1 Mg1 Mg1 41.40(6) 5_755 5_755 ?
O1 Mg1 O3 103.92(10) 5_755 . ?
O1 Mg1 N1 160.28(10) 5_755 . ?
O1 Mg1 N1 79.12(9) . . ?
O1 Mg1 O1 81.16(9) 5_755 . ?
O2 Mg1 Mg1 95.77(5) 8 5_755 ?
O2 Mg1 Mg1 95.77(5) 3_545 5_755 ?
O2 Mg1 O3 85.63(5) 8 . ?
O2 Mg1 O3 85.63(5) 3_545 . ?
O2 Mg1 N1 86.64(5) 8 . ?
O2 Mg1 N1 86.64(5) 3_545 . ?
O2 Mg1 O1 94.76(5) 8 5_755 ?
O2 Mg1 O1 94.01(5) 3_545 . ?
O2 Mg1 O1 94.76(5) 3_545 5_755 ?
O2 Mg1 O1 94.01(5) 8 . ?
O2 Mg1 O2 168.38(10) 8 3_545 ?
C5 C4 C3 119.7(3) . . ?
C3 C2 C1 120.4(3) . . ?
C4 C3 C3 121.7(4) . 5_756 ?
C2 C3 C4 116.4(3) . . ?
C2 C3 C3 121.9(4) . 5_756 ?
N1 C5 C4 123.9(3) . . ?
C5 N1 Mg1 125.9(2) . . ?
C5 N1 C1 117.2(3) . . ?
C1 N1 Mg1 116.9(2) . . ?
C2 C1 P1 120.5(2) . . ?
N1 C1 P1 117.1(2) . . ?
N1 C1 C2 122.4(3) . . ?
P1 O1 Mg1 136.61(12) . 5_755 ?
P1 O1 Mg1 124.56(12) . . ?
Mg1 O1 Mg1 98.84(9) 5_755 . ?
P1 O2 Mg1 148.22(10) . 3_455 ?

loop_
_geom_bond_atom_site_label_1
_geom_bond_atom_site_label_2
_geom_bond_distance
_geom_bond_site_symmetry_2
_geom_bond_publ_flag
P1 C1 1.836(3) . ?
P1 O1 1.521(2) . ?
P1 O2 1.5107(15) . ?
P1 O2 1.5108(15) 6 ?
Mg1 Mg1 3.1570(19) 5_755 ?
Mg1 O3 2.063(2) . ?
Mg1 N1 2.263(3) . ?
Mg1 O1 2.113(2) . ?
Mg1 O1 2.044(2) 5_755 ?
Mg1 O2 2.0303(15) 8 ?
Mg1 O2 2.0303(15) 3_545 ?
C4 C3 1.404(5) . ?
C4 C5 1.384(4) . ?
C2 C3 1.395(5) . ?
C2 C1 1.401(4) . ?
C3 C3 1.486(6) 5_756 ?
C5 N1 1.341(4) . ?
N1 C1 1.346(4) . ?

loop_
_exptl_oxdiff_crystal_face_indexfrac_h
_exptl_oxdiff_crystal_face_indexfrac_k
_exptl_oxdiff_crystal_face_indexfrac_l
_exptl_oxdiff_crystal_face_x
_exptl_oxdiff_crystal_face_y
_exptl_oxdiff_crystal_face_z
0.9993 -0.0006 -0.9998 0.1809 -0.0487 -0.0493
1.0001 -1.0011 0.0008 0.2162 -0.0430 0.2142
-0.0003 0.0001 -1.0004 -0.0057 -0.1096 -0.0537
0.0003 -0.0001 1.0004 0.0057 0.1096 0.0537
-2.9979 -2.9989 -3.0024 -0.4879 -0.8235 0.4552
4.9978 -0.0035 0.0030 0.9329 0.3046 0.0220
0.0000 3.0007 6.0018 -0.0549 0.9696 -0.3075
-0.0000 -3.0007 -6.0018 0.0549 -0.9696 0.3075
-2.9961 -2.9995 4.0004 -0.4484 -0.0560 0.8308
0.0031 -4.0020 4.0024 0.1410 0.0228 1.0538
2.9961 2.9995 -4.0004 0.4484 0.0560 -0.8308
-1.0027 4.0027 -4.0030 -0.3276 -0.0838 -1.0582
-4.9970 0.0032 2.9982 -0.9160 0.0243 0.1390
-3.9993 2.0036 -0.0028 -0.8055 -0.0358 -0.4372
